data_4027740
loop_
_publ_author_name
'Petar A. Duspara'
'Md. Sadequl Islam'
'Alan J. Lough'
'Robert A. Batey'

_publ_section_title
;
 Synthesis and Reactivity of N-Alkyl Carbamoylimidazoles: Development of
 N-Methyl Carbamoylimidazole as a Methyl Isocyanate Equivalent
;
_journal_name_full 'Journal of Organic Chemistry'
_journal_page_first 10362
_journal_page_last 10368
_journal_paper_doi 10.1021/jo302084a
_journal_volume 77
_journal_year 2012
_chemical_formula_moiety 'C5 H7 N3 O'
_chemical_formula_sum 'C5 H7 N3 O'
_chemical_formula_weight 125.14
_chemical_name_systematic
; 
 ? 
;
_space_group_IT_number 61
_symmetry_cell_setting orthorhombic
_symmetry_space_group_name_Hall '-P 2ac 2ab'
_symmetry_space_group_name_H-M 'P b c a'
_atom_sites_solution_hydrogens geom
_atom_sites_solution_primary direct
_atom_sites_solution_secondary difmap
_audit_creation_method SHELXL-97
_cell_angle_alpha 90.00
_cell_angle_beta 90.00
_cell_angle_gamma 90.00
_cell_formula_units_Z 8
_cell_length_a 11.4952(12)
_cell_length_b 6.7680(9)
_cell_length_c 15.439(2)
_cell_measurement_reflns_used 1623
_cell_measurement_temperature 150(1)
_cell_measurement_theta_max 24.99
_cell_measurement_theta_min 2.64
_cell_volume 1201.1(3)
_computing_cell_refinement APEX2
_computing_data_collection 'APEX2 (Bruker, 2007)'
_computing_data_reduction 'SAINT (Bruker, 2007)'
_computing_molecular_graphics 'PLATON (Spek, 2009)'
_computing_publication_material 'SHELXTL (Sheldrick, 2008)'
_computing_structure_refinement 'SHELXL-97 (Sheldrick, 2008)'
_computing_structure_solution 'SHELXS-97 (Sheldrick, 2008)'
_diffrn_ambient_temperature 150(1)
_diffrn_measured_fraction_theta_full 0.981
_diffrn_measured_fraction_theta_max 0.976
_diffrn_measurement_device_type 'Bruker Kapppa ApexII'
_diffrn_measurement_method '\f and \w scans'
_diffrn_radiation_monochromator graphite
_diffrn_radiation_source 'fine-focus sealed tube'
_diffrn_radiation_type MoK\a
_diffrn_radiation_wavelength 0.71073
_diffrn_reflns_av_R_equivalents 0.0360
_diffrn_reflns_av_sigmaI/netI 0.0371
_diffrn_reflns_limit_h_max 13
_diffrn_reflns_limit_h_min -10
_diffrn_reflns_limit_k_max 6
_diffrn_reflns_limit_k_min -8
_diffrn_reflns_limit_l_max 18
_diffrn_reflns_limit_l_min -17
_diffrn_reflns_number 4075
_diffrn_reflns_theta_full 25.24
_diffrn_reflns_theta_max 25.29
_diffrn_reflns_theta_min 2.64
_diffrn_standards_number 0
_exptl_absorpt_coefficient_mu 0.102
_exptl_absorpt_correction_T_max 0.7452
_exptl_absorpt_correction_T_min 0.6075
_exptl_absorpt_correction_type multi-scan
_exptl_absorpt_process_details 'SADABS (Bruker, 2007)'
_exptl_crystal_colour colourless
_exptl_crystal_density_diffrn 1.384
_exptl_crystal_description needle
_exptl_crystal_F_000 528
_exptl_crystal_size_max 0.25
_exptl_crystal_size_mid 0.10
_exptl_crystal_size_min 0.10
_refine_diff_density_max 0.191
_refine_diff_density_min -0.268
_refine_diff_density_rms 0.057
_refine_ls_extinction_method none
_refine_ls_goodness_of_fit_ref 1.054
_refine_ls_hydrogen_treatment mixed
_refine_ls_matrix_type full
_refine_ls_number_parameters 87
_refine_ls_number_reflns 1065
_refine_ls_number_restraints 0
_refine_ls_restrained_S_all 1.054
_refine_ls_R_factor_all 0.0644
_refine_ls_R_factor_gt 0.0455
_refine_ls_shift/su_max 0.000
_refine_ls_shift/su_mean 0.000
_refine_ls_structure_factor_coef Fsqd
_refine_ls_weighting_details 'calc w=1/[\s^2^(Fo^2^)+(0.0704P)^2^+0.0178P] where P=(Fo^2^+2Fc^2^)/3'
_refine_ls_weighting_scheme calc
_refine_ls_wR_factor_gt 0.1090
_refine_ls_wR_factor_ref 0.1182
_reflns_number_gt 805
_reflns_number_total 1065
_reflns_threshold_expression I>2\s(I)
_cod_data_source_file jo302084a_si_001.cif
_cod_data_source_block k11221a
_cod_database_code 4027740

loop_
_symmetry_equiv_pos_as_xyz
'x, y, z'
'x+1/2, -y+1/2, -z'
'-x, y+1/2, -z+1/2'
'-x+1/2, -y, z+1/2'
'-x, -y, -z'
'-x-1/2, y-1/2, z'
'x, -y-1/2, z-1/2'
'x-1/2, y, -z-1/2'

loop_
_atom_site_label
_atom_site_type_symbol
_atom_site_fract_x
_atom_site_fract_y
_atom_site_fract_z
_atom_site_U_iso_or_equiv
_atom_site_adp_type
_atom_site_occupancy
_atom_site_symmetry_multiplicity
_atom_site_calc_flag
_atom_site_refinement_flags
O1 O 0.35653(11) 0.1848(2) 0.04119(8) 0.0266(4) Uani 1 1 d .
N1 N 0.17334(15) 0.2015(3) 0.09419(11) 0.0228(4) Uani 1 1 d .
H1 H 0.1296(19) 0.202(3) 0.1390(16) 0.034(7) Uiso 1 1 d .
N2 N 0.33365(13) 0.2108(2) 0.18771(9) 0.0189(4) Uani 1 1 d .
N3 N 0.46937(15) 0.1982(3) 0.28951(11) 0.0274(5) Uani 1 1 d .
C1 C 0.12155(17) 0.1982(3) 0.00826(13) 0.0287(5) Uani 1 1 d .
H1A H 0.1525 0.3081 -0.0261 0.043 Uiso 1 1 calc R
H1B H 0.0369 0.2115 0.0132 0.043 Uiso 1 1 calc R
H1C H 0.1404 0.0729 -0.0203 0.043 Uiso 1 1 calc R
C2 C 0.28871(16) 0.1980(3) 0.10171(12) 0.0186(5) Uani 1 1 d .
C3 C 0.44748(16) 0.1746(3) 0.20735(13) 0.0243(5) Uani 1 1 d .
H3 H 0.5042 0.1366 0.1658 0.029 Uiso 1 1 calc R
C4 C 0.28036(17) 0.2631(3) 0.26453(12) 0.0224(5) Uani 1 1 d .
H4 H 0.2010 0.2975 0.2726 0.027 Uiso 1 1 calc R
C5 C 0.36410(17) 0.2555(3) 0.32601(13) 0.0253(5) Uani 1 1 d .
H5 H 0.3526 0.2850 0.3856 0.030 Uiso 1 1 calc R

loop_
_atom_site_aniso_label
_atom_site_aniso_U_11
_atom_site_aniso_U_22
_atom_site_aniso_U_33
_atom_site_aniso_U_23
_atom_site_aniso_U_13
_atom_site_aniso_U_12
O1 0.0137(8) 0.0476(10) 0.0183(8) 0.0004(6) 0.0031(6) -0.0007(6)
N1 0.0113(9) 0.0389(11) 0.0184(10) 0.0001(8) 0.0001(7) 0.0005(7)
N2 0.0122(9) 0.0284(10) 0.0159(9) 0.0013(7) 0.0002(6) 0.0005(7)
N3 0.0212(10) 0.0390(11) 0.0220(10) -0.0010(8) -0.0050(7) 0.0021(8)
C1 0.0165(12) 0.0441(14) 0.0256(12) -0.0005(10) -0.0064(8) -0.0004(9)
C2 0.0144(11) 0.0235(11) 0.0179(10) 0.0010(8) 0.0005(8) -0.0001(8)
C3 0.0119(11) 0.0392(12) 0.0218(12) -0.0004(9) -0.0024(7) 0.0038(8)
C4 0.0151(11) 0.0336(12) 0.0187(11) -0.0004(8) 0.0024(8) -0.0003(8)
C5 0.0229(12) 0.0322(12) 0.0209(11) -0.0001(8) 0.0008(9) -0.0003(9)

loop_
_atom_type_symbol
_atom_type_description
_atom_type_scat_dispersion_real
_atom_type_scat_dispersion_imag
_atom_type_scat_source
C C 0.0033 0.0016 'International Tables Vol C Tables 4.2.6.8 and 6.1.1.4'
H H 0.0000 0.0000 'International Tables Vol C Tables 4.2.6.8 and 6.1.1.4'
N N 0.0061 0.0033 'International Tables Vol C Tables 4.2.6.8 and 6.1.1.4'
O O 0.0106 0.0060 'International Tables Vol C Tables 4.2.6.8 and 6.1.1.4'

loop_
_geom_angle_atom_site_label_1
_geom_angle_atom_site_label_2
_geom_angle_atom_site_label_3
_geom_angle
C2 N1 C1 119.15(18)
C2 N1 H1 121.0(16)
C1 N1 H1 119.8(16)
C3 N2 C4 106.28(15)
C3 N2 C2 122.86(15)
C4 N2 C2 130.84(17)
C3 N3 C5 105.12(16)
N1 C1 H1A 109.5
N1 C1 H1B 109.5
H1A C1 H1B 109.5
N1 C1 H1C 109.5
H1A C1 H1C 109.5
H1B C1 H1C 109.5
O1 C2 N1 124.81(18)
O1 C2 N2 119.05(17)
N1 C2 N2 116.14(17)
N3 C3 N2 112.29(17)
N3 C3 H3 123.9
N2 C3 H3 123.9
C5 C4 N2 106.09(18)
C5 C4 H4 127.0
N2 C4 H4 127.0
C4 C5 N3 110.22(18)
C4 C5 H5 124.9
N3 C5 H5 124.9

loop_
_geom_bond_atom_site_label_1
_geom_bond_atom_site_label_2
_geom_bond_distance
O1 C2 1.220(2)
N1 C2 1.332(2)
N1 C1 1.454(3)
N1 H1 0.86(2)
N2 C3 1.365(2)
N2 C4 1.381(2)
N2 C2 1.427(2)
N3 C3 1.303(2)
N3 C5 1.390(3)
C1 H1A 0.9800
C1 H1B 0.9800
C1 H1C 0.9800
C3 H3 0.9500
C4 C5 1.353(3)
C4 H4 0.9500
C5 H5 0.9500

loop_
_geom_hbond_atom_site_label_D
_geom_hbond_atom_site_label_H
_geom_hbond_atom_site_label_A
_geom_hbond_distance_DH
_geom_hbond_distance_HA
_geom_hbond_distance_DA
_geom_hbond_angle_DHA
_geom_hbond_site_symmetry_A
N1 H1 N3 0.86(2) 2.15(2) 2.953(2) 157(2) 8_556

loop_
_cod_related_entry_id
_cod_related_entry_database
_cod_related_entry_code
1 ChemSpider 15428637
